data_4001499
loop_
_publ_author_name
'Li, Niu'
'Ma, Yanfeng'
'Xiang, Shouhe'
'Guan, Naijia'

_publ_section_title
;
 Capturing an Aluminophosphite Intermediate in the New Route of
 Synthesizing Zeolite-like Aluminophosphates
;
_journal_issue 4
_journal_name_full 'Chemistry of Materials'
_journal_page_first 975
_journal_paper_doi 10.1021/cm052327a
_journal_volume 18
_journal_year 2006
_chemical_formula_sum 'Al4 H6 O18 P6'
_chemical_formula_weight 587.79
_chemical_name_systematic
; 
 ? 
;
_space_group_IT_number 176
_symmetry_cell_setting hexagonal
_symmetry_space_group_name_Hall '-P 6c'
_symmetry_space_group_name_H-M 'P 63/m'
_atom_sites_solution_hydrogens geom
_atom_sites_solution_primary direct
_atom_sites_solution_secondary difmap
_audit_creation_method SHELXL-97
_cell_angle_alpha 90.00
_cell_angle_beta 90.00
_cell_angle_gamma 120.00
_cell_formula_units_Z 1
_cell_length_a 7.8762(11)
_cell_length_b 7.8762(11)
_cell_length_c 7.1237(14)
_cell_measurement_reflns_used 367
_cell_measurement_temperature 291(2)
_cell_measurement_theta_max 25.1
_cell_measurement_theta_min 2
_cell_volume 382.71(11)
_computing_cell_refinement raxis
_computing_data_collection raxis
_computing_data_reduction raxis
_computing_molecular_graphics texsan
_computing_publication_material texsan
_computing_structure_refinement 'SHELXL-97 (Sheldrick, 1997)'
_computing_structure_solution 'SHELXS-97 (Sheldrick, 1990)'
_diffrn_ambient_temperature 291(2)
_diffrn_measured_fraction_theta_full 0.984
_diffrn_measured_fraction_theta_max 0.981
_diffrn_measurement_device_type R-AXIS-IV
_diffrn_measurement_method 'Oscillation  frames'
_diffrn_radiation_monochromator graphite
_diffrn_radiation_source 'fine-focus sealed tube'
_diffrn_radiation_type MoK\a
_diffrn_radiation_wavelength 0.71073
_diffrn_reflns_av_R_equivalents 0.0570
_diffrn_reflns_av_sigmaI/netI 0.0289
_diffrn_reflns_limit_h_max 10
_diffrn_reflns_limit_h_min -8
_diffrn_reflns_limit_k_max 0
_diffrn_reflns_limit_k_min -10
_diffrn_reflns_limit_l_max 9
_diffrn_reflns_limit_l_min -9
_diffrn_reflns_number 1464
_diffrn_reflns_theta_full 25.00
_diffrn_reflns_theta_max 27.52
_diffrn_reflns_theta_min 2.99
_diffrn_standards_decay_% 0
_diffrn_standards_interval_count 0
_diffrn_standards_interval_time 0
_diffrn_standards_number 0
_exptl_absorpt_coefficient_mu 1.036
_exptl_absorpt_correction_T_max 0.9035
_exptl_absorpt_correction_T_min 0.8196
_exptl_crystal_colour colorless
_exptl_crystal_density_diffrn 2.550
_exptl_crystal_density_method 'not measured'
_exptl_crystal_description prismatic
_exptl_crystal_F_000 292
_exptl_crystal_size_max 0.20
_exptl_crystal_size_mid 0.10
_exptl_crystal_size_min 0.10
_refine_diff_density_max 0.872
_refine_diff_density_min -0.568
_refine_diff_density_rms 0.145
_refine_ls_extinction_coef 0.032(13)
_refine_ls_extinction_expression Fc^*^=kFc[1+0.001xFc^2^\l^3^/sin(2\q)]^-1/4^
_refine_ls_extinction_method SHELXL
_refine_ls_goodness_of_fit_ref 1.150
_refine_ls_hydrogen_treatment mixed
_refine_ls_matrix_type full
_refine_ls_number_parameters 29
_refine_ls_number_reflns 314
_refine_ls_number_restraints 1
_refine_ls_restrained_S_all 1.149
_refine_ls_R_factor_all 0.0504
_refine_ls_R_factor_gt 0.0444
_refine_ls_shift/su_max 0.000
_refine_ls_shift/su_mean 0.000
_refine_ls_structure_factor_coef Fsqd
_refine_ls_weighting_details 'calc w=1/[\s^2^(Fo^2^)+(0.0571P)^2^+1.3958P] where P=(Fo^2^+2Fc^2^)/3'
_refine_ls_weighting_scheme calc
_refine_ls_wR_factor_gt 0.1159
_refine_ls_wR_factor_ref 0.1207
_reflns_number_gt 296
_reflns_number_total 314
_reflns_threshold_expression >2sigma(I)
_cod_data_source_file cm052327asi20051023_093006.cif
_cod_data_source_block p63m
_cod_depositor_comments
;
The following automatic conversions were performed:
'_atom_site_symetry_multiplicity' tag replaced with
'_atom_site_symmetry_multiplicity'.

Automatic conversion script
Id: cif_correct_tags 1440 2010-10-19 06:21:57Z saulius 

The following automatic conversions were performed:

'_symmetry_cell_setting' value 'Hexagonal' changed to 'hexagonal'
according to /home/saulius/struct/CIF-dictionaries/cif_core.dic
dictionary named 'cif_core.dic' version 2.4.1 from 2010-06-29.

Automatic conversion script
Id: cif_fix_values 1715 2011-07-08 13:25:40Z adriana 
;
_cod_original_sg_symbol_H-M P6(3)/m
_cod_original_formula_sum 'H6 Al4 O18 P6'
_cod_database_code 4001499

loop_
_symmetry_equiv_pos_as_xyz
'x, y, z'
'-y, x-y, z'
'-x+y, -x, z'
'-x, -y, z+1/2'
'y, -x+y, z+1/2'
'x-y, x, z+1/2'
'-x, -y, -z'
'y, -x+y, -z'
'x-y, x, -z'
'x, y, -z-1/2'
'-y, x-y, -z-1/2'
'-x+y, -x, -z-1/2'

loop_
_atom_site_label
_atom_site_type_symbol
_atom_site_fract_x
_atom_site_fract_y
_atom_site_fract_z
_atom_site_U_iso_or_equiv
_atom_site_adp_type
_atom_site_occupancy
_atom_site_symmetry_multiplicity
_atom_site_calc_flag
_atom_site_refinement_flags
P1 P 0.95115(19) 0.64019(18) 0.2500 0.0144(5) Uani 1 2 d SD
Al1 Al 1.3333 0.6667 0.0529(2) 0.0120(6) Uani 1 3 d S
O2 O 1.1343(5) 0.6183(6) 0.2500 0.0177(9) Uani 1 2 d S
O1 O 0.8348(4) 0.5583(4) 0.0713(4) 0.0222(8) Uani 1 1 d .
H1 H 1.004(13) 0.786(3) 0.2500 0.05(3) Uiso 1 2 d SD

loop_
_atom_site_aniso_label
_atom_site_aniso_U_11
_atom_site_aniso_U_22
_atom_site_aniso_U_33
_atom_site_aniso_U_23
_atom_site_aniso_U_13
_atom_site_aniso_U_12
P1 0.0148(7) 0.0143(7) 0.0140(8) 0.000 0.000 0.0072(5)
Al1 0.0140(6) 0.0140(6) 0.0079(10) 0.000 0.000 0.0070(3)
O2 0.0149(17) 0.0195(17) 0.0172(18) 0.000 0.000 0.0075(14)
O1 0.0215(13) 0.0260(13) 0.0194(17) -0.0009(11) -0.0053(11) 0.0120(10)

loop_
_atom_type_symbol
_atom_type_description
_atom_type_scat_dispersion_real
_atom_type_scat_dispersion_imag
_atom_type_scat_source
O O 0.0106 0.0060 'International Tables Vol C Tables 4.2.6.8 and 6.1.1.4'
Al Al 0.0645 0.0514 'International Tables Vol C Tables 4.2.6.8 and 6.1.1.4'
P P 0.1023 0.0942 'International Tables Vol C Tables 4.2.6.8 and 6.1.1.4'
H H 0.0000 0.0000 'International Tables Vol C Tables 4.2.6.8 and 6.1.1.4'

loop_
_geom_angle_atom_site_label_1
_geom_angle_atom_site_label_2
_geom_angle_atom_site_label_3
_geom_angle
_geom_angle_site_symmetry_1
_geom_angle_site_symmetry_3
O1 P1 O1 114.7(2) . 10_556
O1 P1 O2 110.81(13) . .
O1 P1 O2 110.81(13) 10_556 .
O1 P1 H1 108(2) . .
O1 P1 H1 108(2) 10_556 .
O2 P1 H1 104(5) . .
O1 Al1 O1 98.46(13) 9_655 7_765
O1 Al1 O1 98.46(13) 9_655 8_665
O1 Al1 O1 98.46(13) 7_765 8_665
O1 Al1 O2 92.10(13) 9_655 3_775
O1 Al1 O2 164.25(14) 7_765 3_775
O1 Al1 O2 91.45(13) 8_665 3_775
O1 Al1 O2 91.45(13) 9_655 .
O1 Al1 O2 92.10(13) 7_765 .
O1 Al1 O2 164.25(14) 8_665 .
O2 Al1 O2 75.91(12) 3_775 .
O1 Al1 O2 164.25(14) 9_655 2_755
O1 Al1 O2 91.45(13) 7_765 2_755
O1 Al1 O2 92.10(13) 8_665 2_755
O2 Al1 O2 75.91(12) 3_775 2_755
O2 Al1 O2 75.91(12) . 2_755
O1 Al1 Al1 119.01(10) 9_655 10_556
O1 Al1 Al1 119.01(10) 7_765 10_556
O1 Al1 Al1 119.01(10) 8_665 10_556
O2 Al1 Al1 45.25(8) 3_775 10_556
O2 Al1 Al1 45.25(8) . 10_556
O2 Al1 Al1 45.25(8) 2_755 10_556
P1 O2 Al1 132.17(11) . 10_556
P1 O2 Al1 132.17(11) . .
Al1 O2 Al1 89.50(16) 10_556 .
P1 O1 Al1 144.43(19) . 7_765

loop_
_geom_bond_atom_site_label_1
_geom_bond_atom_site_label_2
_geom_bond_distance
_geom_bond_site_symmetry_2
P1 O1 1.512(3) .
P1 O1 1.512(3) 10_556
P1 O2 1.536(4) .
P1 H1 1.007(10) .
Al1 O1 1.825(3) 9_655
Al1 O1 1.825(3) 7_765
Al1 O1 1.825(3) 8_665
Al1 O2 1.994(3) 3_775
Al1 O2 1.994(3) .
Al1 O2 1.994(3) 2_755
Al1 Al1 2.808(3) 10_556
O2 Al1 1.994(3) 10_556
O1 Al1 1.825(3) 7_765

loop_
_geom_torsion_atom_site_label_1
_geom_torsion_atom_site_label_2
_geom_torsion_atom_site_label_3
_geom_torsion_atom_site_label_4
_geom_torsion
_geom_torsion_site_symmetry_1
_geom_torsion_site_symmetry_4
O1 P1 O2 Al1 -172.5(2) . 10_556
O1 P1 O2 Al1 -43.9(3) 10_556 10_556
O1 P1 O2 Al1 43.9(3) . .
O1 P1 O2 Al1 172.5(2) 10_556 .
O1 Al1 O2 P1 22.7(3) 9_655 .
O1 Al1 O2 P1 -75.8(3) 7_765 .
O1 Al1 O2 P1 152.0(3) 8_665 .
O2 Al1 O2 P1 114.5(4) 3_775 .
O2 Al1 O2 P1 -166.8(4) 2_755 .
Al1 Al1 O2 P1 153.9(4) 10_556 .
O1 Al1 O2 Al1 -131.15(14) 9_655 10_556
O1 Al1 O2 Al1 130.33(14) 7_765 10_556
O1 Al1 O2 Al1 -1.9(6) 8_665 10_556
O2 Al1 O2 Al1 -39.35(4) 3_775 10_556
O2 Al1 O2 Al1 39.35(4) 2_755 10_556
O1 P1 O1 Al1 -50.4(4) 10_556 7_765
O2 P1 O1 Al1 76.0(3) . 7_765
